data_4112200
loop_
_publ_author_name
'Yahong Li'
'Yanhui Shi'
'Aaron L. Odom'

_publ_section_title
;
 Titanium Hydrazido and Imido Complexes: Synthesis, Structure, Reactivity,
 and Relevance to Alkyne Hydroamination
;
_journal_name_full 'Journal of the American Chemical Society'
_journal_page_first 1794
_journal_page_last 1803
_journal_paper_doi 10.1021/ja038320g
_journal_volume 126
_journal_year 2004
_chemical_formula_sum 'C22 H35 Cl2 N7 Ti'
_chemical_formula_weight 516.37
_chemical_name_common Ti(NHNC5H10)2(dpma)
_chemical_name_systematic
; 
 ? 
;
_space_group_IT_number 15
_symmetry_cell_setting monoclinic
_symmetry_space_group_name_Hall '-C 2yc'
_symmetry_space_group_name_H-M 'C 1 2/c 1'
_atom_sites_solution_hydrogens geom
_atom_sites_solution_primary direct
_atom_sites_solution_secondary difmap
_audit_creation_method SHELXL-97
_cell_angle_alpha 90.00
_cell_angle_beta 99.800(5)
_cell_angle_gamma 90.00
_cell_formula_units_Z 8
_cell_length_a 20.186(5)
_cell_length_b 10.166(2)
_cell_length_c 25.483(6)
_cell_measurement_temperature 173(2)
_cell_volume 5153(2)
_computing_cell_refinement 'Bruker SMART'
_computing_data_collection 'Bruker SMART'
_computing_data_reduction 'Bruker SHELXTL'
_computing_molecular_graphics 'Bruker SHELXTL'
_computing_publication_material 'Bruker SHELXTL'
_computing_structure_refinement 'SHELXL-97 (Sheldrick, 1997)'
_computing_structure_solution 'SHELXS-97 (Sheldrick, 1990)'
_diffrn_ambient_temperature 173(2)
_diffrn_measured_fraction_theta_full 0.996
_diffrn_measured_fraction_theta_max 0.996
_diffrn_measurement_device_type 'CCD area detector'
_diffrn_measurement_method 'phi and omega scans'
_diffrn_radiation_monochromator graphite
_diffrn_radiation_source 'fine-focus sealed tube'
_diffrn_radiation_type MoK\a
_diffrn_radiation_wavelength 0.71073
_diffrn_reflns_av_R_equivalents 0.0757
_diffrn_reflns_av_sigmaI/netI 0.1010
_diffrn_reflns_limit_h_max 22
_diffrn_reflns_limit_h_min -14
_diffrn_reflns_limit_k_max 11
_diffrn_reflns_limit_k_min -11
_diffrn_reflns_limit_l_max 28
_diffrn_reflns_limit_l_min -27
_diffrn_reflns_number 11494
_diffrn_reflns_theta_full 23.29
_diffrn_reflns_theta_max 23.29
_diffrn_reflns_theta_min 1.62
_exptl_absorpt_coefficient_mu 0.563
_exptl_absorpt_correction_type none
_exptl_crystal_colour yellow
_exptl_crystal_density_diffrn 1.331
_exptl_crystal_description parallelpiped
_exptl_crystal_F_000 2176
_refine_diff_density_max 0.474
_refine_diff_density_min -0.372
_refine_diff_density_rms 0.059
_refine_ls_extinction_method none
_refine_ls_goodness_of_fit_ref 0.918
_refine_ls_hydrogen_treatment mixed
_refine_ls_matrix_type full
_refine_ls_number_parameters 290
_refine_ls_number_reflns 3723
_refine_ls_number_restraints 0
_refine_ls_restrained_S_all 0.918
_refine_ls_R_factor_all 0.0956
_refine_ls_R_factor_gt 0.0421
_refine_ls_shift/su_max 0.000
_refine_ls_shift/su_mean 0.000
_refine_ls_structure_factor_coef Fsqd
_refine_ls_weighting_details 'calc w=1/[\s^2^(Fo^2^)+(0.0473P)^2^+0.0000P] where P=(Fo^2^+2Fc^2^)/3'
_refine_ls_weighting_scheme calc
_refine_ls_wR_factor_gt 0.0922
_refine_ls_wR_factor_ref 0.1056
_reflns_number_gt 2152
_reflns_number_total 3723
_reflns_threshold_expression >2sigma(I)
_cod_data_source_file ja038320gsi20030908_023011_4.cif
_cod_data_source_block yahong1m
_cod_database_code 4112200

loop_
_symmetry_equiv_pos_as_xyz
'x, y, z'
'-x, y, -z+1/2'
'x+1/2, y+1/2, z'
'-x+1/2, y+1/2, -z+1/2'
'-x, -y, -z'
'x, -y, z-1/2'
'-x+1/2, -y+1/2, -z'
'x+1/2, -y+1/2, z-1/2'

loop_
_atom_site_label
_atom_site_type_symbol
_atom_site_fract_x
_atom_site_fract_y
_atom_site_fract_z
_atom_site_U_iso_or_equiv
_atom_site_adp_type
_atom_site_occupancy
_atom_site_symmetry_multiplicity
_atom_site_calc_flag
_atom_site_refinement_flags
Ti Ti 0.55986(3) 0.94523(7) 0.85061(3) 0.0253(2) Uani 1 1 d .
N1 N 0.50572(16) 1.0865(3) 0.88377(12) 0.0283(8) Uani 1 1 d .
N2 N 0.64067(15) 0.8151(3) 0.86120(12) 0.0277(8) Uani 1 1 d .
N3 N 0.61306(14) 0.9735(3) 0.93808(11) 0.0237(8) Uani 1 1 d .
N4 N 0.48843(15) 0.8453(3) 0.81225(11) 0.0292(8) Uani 1 1 d .
N41 N 0.48866(15) 0.7867(3) 0.86353(11) 0.0260(8) Uani 1 1 d .
N5 N 0.57229(14) 1.0265(3) 0.78538(11) 0.0277(8) Uani 1 1 d .
N51 N 0.61935(15) 1.1016(3) 0.82196(11) 0.0266(8) Uani 1 1 d .
C9 C 0.8453(2) 0.0227(4) 0.05887(15) 0.0445(12) Uani 1 1 d .
H9A H 0.8825 0.0678 0.0806 0.053 Uiso 1 1 calc R
H9B H 0.8398 -0.0618 0.0753 0.053 Uiso 1 1 calc R
C11 C 0.4448(2) 1.1478(4) 0.86684(16) 0.0342(11) Uani 1 1 d .
H11 H 0.4134 1.1214 0.8377 0.041 Uiso 1 1 calc R
C12 C 0.4373(2) 1.2520(4) 0.89867(17) 0.0403(12) Uani 1 1 d .
H12 H 0.4004 1.3081 0.8954 0.048 Uiso 1 1 calc R
C13 C 0.4960(2) 1.2591(4) 0.93775(16) 0.0358(11) Uani 1 1 d .
H13 H 0.5056 1.3210 0.9649 0.043 Uiso 1 1 calc R
C14 C 0.5358(2) 1.1567(4) 0.92764(15) 0.0273(10) Uani 1 1 d .
C21 C 0.6618(2) 0.7200(4) 0.82974(16) 0.0347(11) Uani 1 1 d .
H21 H 0.6376 0.6914 0.7974 0.042 Uiso 1 1 calc R
C22 C 0.7234(2) 0.6730(4) 0.85263(17) 0.0405(12) Uani 1 1 d .
H22 H 0.7479 0.6076 0.8390 0.049 Uiso 1 1 calc R
C23 C 0.7429(2) 0.7422(4) 0.90058(16) 0.0372(11) Uani 1 1 d .
H23 H 0.7826 0.7320 0.9248 0.045 Uiso 1 1 calc R
C24 C 0.6912(2) 0.8280(4) 0.90438(15) 0.0287(10) Uani 1 1 d .
C31 C 0.6045(2) 1.1134(4) 0.95209(15) 0.0334(11) Uani 1 1 d .
H31A H 0.6378 1.1672 0.9389 0.040 Uiso 1 1 calc R
H31B H 0.6106 1.1232 0.9905 0.040 Uiso 1 1 calc R
C32 C 0.68514(18) 0.9368(4) 0.94255(15) 0.0327(10) Uani 1 1 d .
H32A H 0.7026 0.9084 0.9786 0.039 Uiso 1 1 calc R
H32B H 0.7110 1.0122 0.9344 0.039 Uiso 1 1 calc R
C33 C 0.58076(19) 0.8879(4) 0.97326(14) 0.0325(10) Uani 1 1 d .
H33A H 0.6018 0.9012 1.0096 0.049 Uiso 1 1 calc R
H33B H 0.5856 0.7976 0.9636 0.049 Uiso 1 1 calc R
H33C H 0.5339 0.9094 0.9694 0.049 Uiso 1 1 calc R
C42 C 0.50413(19) 0.6445(4) 0.86447(15) 0.0335(11) Uani 1 1 d .
H42A H 0.5115 0.6139 0.9011 0.040 Uiso 1 1 calc R
H42B H 0.5454 0.6308 0.8505 0.040 Uiso 1 1 calc R
C43 C 0.4487(2) 0.5641(4) 0.83225(16) 0.0402(11) Uani 1 1 d .
H43A H 0.4602 0.4715 0.8356 0.048 Uiso 1 1 calc R
H43B H 0.4442 0.5880 0.7950 0.048 Uiso 1 1 calc R
C44 C 0.3821(2) 0.5869(4) 0.85118(17) 0.0457(12) Uani 1 1 d .
H44A H 0.3843 0.5499 0.8865 0.055 Uiso 1 1 calc R
H44B H 0.3464 0.5425 0.8274 0.055 Uiso 1 1 calc R
C45 C 0.36621(19) 0.7344(4) 0.85260(18) 0.0453(12) Uani 1 1 d .
H45A H 0.3571 0.7686 0.8166 0.054 Uiso 1 1 calc R
H45B H 0.3264 0.7474 0.8686 0.054 Uiso 1 1 calc R
C46 C 0.42521(19) 0.8085(4) 0.88467(16) 0.0362(11) Uani 1 1 d .
H46A H 0.4151 0.9018 0.8839 0.043 Uiso 1 1 calc R
H46B H 0.4313 0.7797 0.9215 0.043 Uiso 1 1 calc R
C52 C 0.69058(18) 1.0838(4) 0.81487(15) 0.0348(11) Uani 1 1 d .
H52A H 0.7004 0.9905 0.8134 0.042 Uiso 1 1 calc R
H52B H 0.7201 1.1208 0.8453 0.042 Uiso 1 1 calc R
C53 C 0.7044(2) 1.1497(4) 0.76426(15) 0.0430(12) Uani 1 1 d .
H53A H 0.7516 1.1396 0.7618 0.052 Uiso 1 1 calc R
H53B H 0.6782 1.1068 0.7336 0.052 Uiso 1 1 calc R
C54 C 0.6869(2) 1.2952(5) 0.76331(17) 0.0523(13) Uani 1 1 d .
H54A H 0.6919 1.3326 0.7292 0.063 Uiso 1 1 calc R
H54B H 0.7175 1.3409 0.7909 0.063 Uiso 1 1 calc R
C55 C 0.6145(2) 1.3138(4) 0.77251(16) 0.0450(12) Uani 1 1 d .
H55A H 0.6054 1.4069 0.7757 0.054 Uiso 1 1 calc R
H55B H 0.5837 1.2798 0.7422 0.054 Uiso 1 1 calc R
C56 C 0.6030(2) 1.2430(4) 0.82263(14) 0.0338(11) Uani 1 1 d .
H56A H 0.6304 1.2837 0.8533 0.041 Uiso 1 1 calc R
H56B H 0.5563 1.2530 0.8265 0.041 Uiso 1 1 calc R
Cl91 Cl 0.77131(6) 0.11624(11) 0.05737(4) 0.0514(4) Uani 1 1 d .
Cl92 Cl 0.86422(7) -0.00246(16) -0.00476(5) 0.0785(5) Uani 1 1 d .

loop_
_atom_site_aniso_label
_atom_site_aniso_U_11
_atom_site_aniso_U_22
_atom_site_aniso_U_33
_atom_site_aniso_U_23
_atom_site_aniso_U_13
_atom_site_aniso_U_12
Ti 0.0211(4) 0.0309(4) 0.0235(4) 0.0002(3) 0.0023(3) -0.0023(4)
N1 0.023(2) 0.034(2) 0.0268(19) -0.0005(16) 0.0017(17) -0.0010(17)
N2 0.025(2) 0.033(2) 0.0248(19) -0.0004(16) 0.0033(17) -0.0027(17)
N3 0.0194(19) 0.029(2) 0.0224(18) 0.0007(15) 0.0029(16) -0.0043(15)
N4 0.031(2) 0.031(2) 0.0264(19) 0.0080(15) 0.0071(17) -0.0020(16)
N41 0.022(2) 0.030(2) 0.0264(19) 0.0011(15) 0.0065(16) -0.0012(16)
N5 0.0183(19) 0.034(2) 0.0296(19) -0.0064(15) -0.0003(16) -0.0080(16)
N51 0.026(2) 0.027(2) 0.0255(19) 0.0027(15) 0.0021(17) -0.0028(17)
C9 0.044(3) 0.049(3) 0.039(3) -0.006(2) 0.004(2) 0.001(2)
C11 0.026(3) 0.041(3) 0.036(3) 0.010(2) 0.004(2) -0.001(2)
C12 0.040(3) 0.035(3) 0.050(3) 0.013(2) 0.020(3) 0.005(2)
C13 0.041(3) 0.029(3) 0.041(3) -0.002(2) 0.016(3) -0.005(2)
C14 0.027(3) 0.028(3) 0.030(2) 0.004(2) 0.011(2) -0.002(2)
C21 0.037(3) 0.039(3) 0.030(2) -0.006(2) 0.012(2) -0.003(2)
C22 0.036(3) 0.048(3) 0.042(3) 0.006(2) 0.019(2) 0.009(2)
C23 0.023(3) 0.051(3) 0.037(3) 0.009(2) 0.004(2) 0.007(2)
C24 0.025(3) 0.033(3) 0.030(2) 0.005(2) 0.009(2) -0.003(2)
C31 0.039(3) 0.033(3) 0.028(2) -0.007(2) 0.006(2) -0.010(2)
C32 0.022(2) 0.044(3) 0.031(2) 0.002(2) 0.002(2) -0.002(2)
C33 0.038(3) 0.037(3) 0.024(2) 0.0071(19) 0.009(2) -0.004(2)
C42 0.030(3) 0.040(3) 0.032(2) 0.003(2) 0.008(2) 0.001(2)
C43 0.045(3) 0.030(3) 0.044(3) -0.003(2) 0.006(2) -0.004(2)
C44 0.035(3) 0.042(3) 0.057(3) -0.001(2) -0.001(3) -0.013(2)
C45 0.024(3) 0.045(3) 0.069(3) -0.001(3) 0.016(2) -0.006(2)
C46 0.027(3) 0.037(3) 0.046(3) 0.000(2) 0.014(2) -0.004(2)
C52 0.022(3) 0.046(3) 0.036(3) 0.005(2) 0.006(2) -0.007(2)
C53 0.034(3) 0.061(4) 0.035(3) 0.008(2) 0.009(2) -0.010(2)
C54 0.052(3) 0.058(4) 0.047(3) 0.019(2) 0.010(3) -0.016(3)
C55 0.052(3) 0.043(3) 0.040(3) 0.013(2) 0.006(2) -0.005(2)
C56 0.034(3) 0.034(3) 0.032(2) 0.001(2) 0.002(2) -0.002(2)
Cl91 0.0405(7) 0.0471(8) 0.0624(8) -0.0100(6) -0.0030(6) -0.0019(6)
Cl92 0.0622(10) 0.1267(14) 0.0496(8) -0.0246(8) 0.0182(8) -0.0181(9)

loop_
_atom_type_symbol
_atom_type_description
_atom_type_scat_dispersion_real
_atom_type_scat_dispersion_imag
_atom_type_scat_source
C C 0.0033 0.0016 'International Tables Vol C Tables 4.2.6.8 and 6.1.1.4'
H H 0.0000 0.0000 'International Tables Vol C Tables 4.2.6.8 and 6.1.1.4'
N N 0.0061 0.0033 'International Tables Vol C Tables 4.2.6.8 and 6.1.1.4'
Cl Cl 0.1484 0.1585 'International Tables Vol C Tables 4.2.6.8 and 6.1.1.4'
Ti Ti 0.2776 0.4457 'International Tables Vol C Tables 4.2.6.8 and 6.1.1.4'

loop_
_geom_angle_atom_site_label_1
_geom_angle_atom_site_label_2
_geom_angle_atom_site_label_3
_geom_angle
N4 Ti N5 89.09(12)
N4 Ti N1 100.05(13)
N5 Ti N1 102.22(12)
N4 Ti N2 103.70(13)
N5 Ti N2 99.88(12)
N1 Ti N2 147.61(13)
N4 Ti N51 129.01(12)
N5 Ti N51 40.16(11)
N1 Ti N51 89.43(12)
N2 Ti N51 92.43(12)
N4 Ti N41 39.84(11)
N5 Ti N41 128.82(12)
N1 Ti N41 92.47(12)
N2 Ti N41 91.84(12)
N51 Ti N41 168.84(11)
N4 Ti N3 138.52(12)
N5 Ti N3 132.37(12)
N1 Ti N3 73.28(11)
N2 Ti N3 74.34(11)
N51 Ti N3 92.29(11)
N41 Ti N3 98.79(11)
C14 N1 C11 105.4(3)
C14 N1 Ti 120.0(3)
C11 N1 Ti 133.6(3)
C21 N2 C24 105.9(3)
C21 N2 Ti 133.4(3)
C24 N2 Ti 120.1(3)
C33 N3 C31 109.7(3)
C33 N3 C32 109.4(3)
C31 N3 C32 112.0(3)
C33 N3 Ti 109.2(2)
C31 N3 Ti 107.2(2)
C32 N3 Ti 109.2(2)
N41 N4 Ti 82.44(19)
N4 N41 C42 112.9(3)
N4 N41 C46 113.5(3)
C42 N41 C46 109.4(3)
N4 N41 Ti 57.71(16)
C42 N41 Ti 124.9(2)
C46 N41 Ti 124.4(2)
N51 N5 Ti 80.50(18)
N5 N51 C56 113.7(3)
N5 N51 C52 113.8(3)
C56 N51 C52 110.0(3)
N5 N51 Ti 59.34(16)
C56 N51 Ti 124.5(2)
C52 N51 Ti 123.2(2)
Cl92 C9 Cl91 112.1(2)
C12 C11 N1 110.5(4)
C11 C12 C13 107.1(4)
C14 C13 C12 106.1(4)
C13 C14 N1 110.8(4)
C13 C14 C31 133.1(4)
N1 C14 C31 116.0(3)
C22 C21 N2 110.4(4)
C21 C22 C23 107.1(4)
C24 C23 C22 106.0(4)
N2 C24 C23 110.6(3)
N2 C24 C32 117.5(3)
C23 C24 C32 131.6(4)
N3 C31 C14 108.8(3)
N3 C32 C24 108.9(3)
N41 C42 C43 112.7(3)
C42 C43 C44 111.0(3)
C43 C44 C45 110.9(3)
C46 C45 C44 110.4(3)
N41 C46 C45 112.0(3)
N51 C52 C53 111.7(3)
C54 C53 C52 111.5(4)
C53 C54 C55 110.1(4)
C56 C55 C54 110.9(3)
N51 C56 C55 112.7(3)

loop_
_geom_bond_atom_site_label_1
_geom_bond_atom_site_label_2
_geom_bond_distance
Ti N4 1.894(3)
Ti N5 1.911(3)
Ti N1 2.070(3)
Ti N2 2.082(3)
Ti N51 2.191(3)
Ti N41 2.221(3)
Ti N3 2.321(3)
N1 C14 1.377(4)
N1 C11 1.380(4)
N2 C21 1.369(4)
N2 C24 1.373(4)
N3 C33 1.478(4)
N3 C31 1.483(4)
N3 C32 1.488(4)
N4 N41 1.435(4)
N41 C42 1.478(4)
N41 C46 1.488(4)
N5 N51 1.432(4)
N51 C56 1.476(4)
N51 C52 1.490(4)
C9 Cl92 1.747(4)
C9 Cl91 1.765(4)
C11 C12 1.359(5)
C12 C13 1.415(5)
C13 C14 1.365(5)
C14 C31 1.487(5)
C21 C22 1.368(5)
C22 C23 1.407(5)
C23 C24 1.376(5)
C24 C32 1.491(5)
C42 C43 1.511(5)
C43 C44 1.521(5)
C44 C45 1.535(5)
C45 C46 1.524(5)
C52 C53 1.521(5)
C53 C54 1.520(6)
C54 C55 1.531(6)
C55 C56 1.518(5)
